data_3500157
loop_
_publ_author_name
'Junhui Luo'
'Guodong Li'

_publ_section_title
;
 CdO supercell for <111> tension
;
_journal_name_full 'Personal communication to COD'
_journal_year 2026
_chemical_formula_iupac 'O24 Cd24'
_chemical_formula_moiety 'O24 Cd24'
_chemical_formula_sum 'Cd24 O24'
_chemical_formula_weight 3081.840
_space_group_crystal_system orthorhombic
_space_group_IT_number 1
_space_group_name_Hall 'P 1'
_space_group_name_H-M_alt 'P 1'
_symmetry_space_group_name_Hall 'P 1'
_symmetry_space_group_name_H-M 'P 1'
_cell_angle_alpha 90.0000
_cell_angle_beta 90.0000
_cell_angle_gamma 90.0000
_cell_formula_units_Z 1
_cell_length_a 8.2834
_cell_length_b 11.7144
_cell_length_c 6.7633
_cell_volume 656.277
_diffrn_measurement_device_type EDIT-ENTRY
_exptl_crystal_density_diffrn 7.7977
_exptl_crystal_density_method calculated
_exptl_crystal_description EDIT-ENTRY
_cod_data_source_file tensile_111_.cif
_cod_data_source_block I
_cod_depositor_comments 'Add _publ_section_title'
_cod_original_cell_volume 656.2797
_cod_original_formula_sum 'O24 Cd24'
_cod_database_code 3500157

loop_
_space_group_symop_operation_xyz
+x,+y,+z

loop_
_atom_site_label
_atom_site_type_symbol
_atom_site_fract_x
_atom_site_fract_y
_atom_site_fract_z
O1 O 0.833333 0.083333 0.750000
O2 O 0.833333 0.583333 0.250000
O3 O 0.500000 0.250000 0.250000
O4 O 0.500000 0.750000 0.750000
O5 O 0.166667 0.416667 0.750000
O6 O 0.166667 0.916667 0.250000
O7 O 0.833333 0.333333 0.000000
O8 O 0.500000 0.000000 0.000000
O9 O 0.833333 0.833333 0.500000
O10 O 0.500000 0.500000 0.500000
O11 O 0.166667 0.166667 0.500000
O12 O 0.166667 0.666667 0.000000
O13 O 0.833333 0.333333 0.500000
O14 O 0.500000 0.000000 0.500000
O15 O 0.833333 0.833333 0.000000
O16 O 0.500000 0.500000 0.000000
O17 O 0.166667 0.166667 0.000000
O18 O 0.166667 0.666667 0.500000
O19 O 0.833333 0.083333 0.250000
O20 O 0.833333 0.583333 0.750000
O21 O 0.500000 0.250000 0.750000
O22 O 0.500000 0.750000 0.250000
O23 O 0.166667 0.416667 0.250000
O24 O 0.166667 0.916667 0.750000
Cd1 Cd 1.000000 0.000000 0.000000
Cd2 Cd 1.000000 0.500000 0.500000
Cd3 Cd 0.666667 0.166667 0.500000
Cd4 Cd 0.666667 0.666667 0.000000
Cd5 Cd 0.333333 0.333333 0.000000
Cd6 Cd 0.333333 0.833333 0.500000
Cd7 Cd 1.000000 0.250000 0.750000
Cd8 Cd 1.000000 0.750000 0.250000
Cd9 Cd 0.666667 0.416667 0.250000
Cd10 Cd 0.333333 0.083333 0.250000
Cd11 Cd 0.666667 0.916667 0.750000
Cd12 Cd 0.333333 0.583333 0.750000
Cd13 Cd 1.000000 0.250000 0.250000
Cd14 Cd 1.000000 0.750000 0.750000
Cd15 Cd 0.666667 0.416667 0.750000
Cd16 Cd 0.333333 0.083333 0.750000
Cd17 Cd 0.666667 0.916667 0.250000
Cd18 Cd 0.333333 0.583333 0.250000
Cd19 Cd 1.000000 0.000000 0.500000
Cd20 Cd 1.000000 0.500000 0.000000
Cd21 Cd 0.666667 0.166667 0.000000
Cd22 Cd 0.666667 0.666667 0.500000
Cd23 Cd 0.333333 0.333333 0.500000
Cd24 Cd 0.333333 0.833333 0.000000
